data_2006170
loop_
_publ_author_name
'Ettorre, Alessandro '
'Biava, Mariangela'
'Fioravanti, Rossella'
'Porretta, Giulio Cesare'

_publ_section_title
;
 The Antifungal Agent
 1-[2-(4-Chlorobenzylamino)benzyl]-1<i>H</i>-imidazole
;
_journal_issue 6
_journal_name_full 'Acta Crystallographica Section C'
_journal_page_first 761
_journal_page_last 762
_journal_paper_doi 10.1107/S0108270197000784
_journal_volume 53
_journal_year 1997
_chemical_formula_moiety 'C17 H16 Cl N3'
_chemical_formula_sum 'C17 H16 Cl N3'
_chemical_formula_weight 297.78
_chemical_name_systematic N-(4-chlorobenzyl)-2-(1H-imidazol-1-ylmethyl)aniline
_space_group_IT_number 14
_symmetry_cell_setting monoclinic
_symmetry_space_group_name_Hall '-P 2yn'
_symmetry_space_group_name_H-M 'P 1 21/n 1'
_cell_angle_alpha 90.00
_cell_angle_beta 90.728(6)
_cell_angle_gamma 90.00
_cell_formula_units_Z 4
_cell_length_a 11.0650(10)
_cell_length_b 5.614(2)
_cell_length_c 24.225(2)
_cell_measurement_reflns_used 25
_cell_measurement_temperature 293(2)
_cell_measurement_theta_max 79.82
_cell_measurement_theta_min 78.48
_cell_volume 1504.7(6)
_diffrn_ambient_temperature 293(2)
_diffrn_measurement_device MSC/AFC
_diffrn_measurement_method \w--2\q
_diffrn_radiation_source 'RIGAKU AFC5 rotating anode'
_diffrn_radiation_type CuK\a
_diffrn_radiation_wavelength 1.54178
_diffrn_reflns_av_R_equivalents 0.013
_diffrn_reflns_limit_h_max 12
_diffrn_reflns_limit_h_min 0
_diffrn_reflns_limit_k_max 6
_diffrn_reflns_limit_k_min 0
_diffrn_reflns_limit_l_max 27
_diffrn_reflns_limit_l_min -27
_diffrn_reflns_number 2805
_diffrn_reflns_theta_max 62.1
_diffrn_reflns_theta_min 3.65
_diffrn_standards_decay_% 0
_diffrn_standards_interval_count 200
_diffrn_standards_number 3
_exptl_absorpt_coefficient_mu 2.206
_exptl_absorpt_correction_T_max 0.643
_exptl_absorpt_correction_T_min 0.431
_exptl_absorpt_correction_type 'empirical via \y scans (TEXSAN; Molecular Structure Corporation, 1985)'
_exptl_crystal_colour orange
_exptl_crystal_density_diffrn 1.314
_exptl_crystal_density_method 'not measured'
_exptl_crystal_description prism
_exptl_crystal_F_000 624
_exptl_crystal_size_max 0.4
_exptl_crystal_size_mid 0.3
_exptl_crystal_size_min 0.2
_refine_diff_density_max 0.472
_refine_diff_density_min -0.580
_refine_ls_extinction_method none
_refine_ls_goodness_of_fit_all 0.657
_refine_ls_goodness_of_fit_obs 0.657
_refine_ls_hydrogen_treatment noref
_refine_ls_matrix_type full
_refine_ls_number_parameters 190
_refine_ls_number_reflns 2376
_refine_ls_R_factor_obs .0441
_refine_ls_shift/esd_max 0.026
_refine_ls_shift/esd_mean 0.007
_refine_ls_structure_factor_coef Fsqd
_refine_ls_weighting_details 'w = 1/[\s^2^(Fo^2^)+(0.1754P)^2^+1.4443P] where P=(Fo^2^+2Fc^2^)/3'
_refine_ls_weighting_scheme calc
_refine_ls_wR_factor_all 0.1531
_refine_ls_wR_factor_obs .1531
_reflns_number_observed 2157
_reflns_number_total 2377
_reflns_observed_criterion >2sigma(I)
_cod_data_source_file ab1428.cif
_cod_data_source_block Ettorre
_cod_depositor_comments
;
The following automatic conversions were performed:
'_symmetry_cell_setting' value 'Monoclinic' changed to 'monoclinic'
according to '/home/saulius/struct/CIF-dictionaries/cif_core.dic'
dictionary named 'cif_core.dic' version 2.4.1 from 2010-06-29.

Automatic conversion script
Id: cif_fix_enum 1527 2010-12-29 10:47:43Z saulius 

The following automatic conversions were performed:

'_symmetry_cell_setting' value 'Monoclinic' changed to 'monoclinic'
according to /home/saulius/struct/CIF-dictionaries/cif_core.dic
dictionary named 'cif_core.dic' version 2.4.1 from 2010-06-29.

Automatic conversion script
Id: cif_fix_values 1715 2011-07-08 13:25:40Z adriana 

The following automatic conversions were performed:

'_refine_ls_weighting_scheme' value 'calc w =
1/[\s^2^(Fo^2^)+(0.1754P)^2^+1.4443P] where P=(Fo^2^+2Fc^2^)/3' was
changed to 'calc'. New tag '_refine_ls_weighting_details' was
created. The value of the new tag was set to 'w =
1/[\s^2^(Fo^2^)+(0.1754P)^2^+1.4443P] where P=(Fo^2^+2Fc^2^)/3'.

Automatic conversion script
Id: cif_fix_values 3143 2015-03-26 13:38:13Z robertas 
;
_cod_original_sg_symbol_H-M 'P 21/n'
_cod_database_code 2006170

loop_
_symmetry_equiv_pos_as_xyz
'x, y, z'
'-x+1/2, y+1/2, -z+1/2'
'-x, -y, -z'
'x-1/2, -y-1/2, z-1/2'

loop_
_atom_site_aniso_label
_atom_site_aniso_U_11
_atom_site_aniso_U_22
_atom_site_aniso_U_33
_atom_site_aniso_U_12
_atom_site_aniso_U_13
_atom_site_aniso_U_23
Cl .0522(5) .1163(7) .0896(6) -.0182(4) .0037(4) .0406(5)
N1 .0484(10) .0640(12) .0385(9) -.0088(9) .0014(8) .0106(9)
N2 .0444(9) .0399(9) .0344(9) -.0003(7) .0039(7) .0058(7)
N3 .0538(12) .0797(14) .0394(10) -.0071(10) .0074(9) .0070(10)
C1 .0361(10) .0469(11) .0325(10) .0070(9) .0087(8) -.0004(8)
C2 .0381(11) .0409(11) .0407(11) .0039(8) .0102(8) .0003(9)
C3 .0437(12) .0529(13) .0442(11) -.0033(10) .0029(9) -.0047(10)
C4 .0489(13) .0625(14) .0369(11) .0028(11) -.0007(9) .0046(10)
C5 .0476(12) .0484(12) .0391(11) .0062(10) .0089(9) .0069(9)
C6 .0387(11) .0433(11) .0415(11) -.0005(9) .0062(8) .0007(9)
C7 .0540(13) .0639(14) .0368(11) .0041(11) .0005(10) -.0048(10)
C8 .0441(11) .0437(11) .0391(11) .0007(9) -.0066(9) .0003(9)
C9 .066(2) .0473(13) .0579(14) .0007(11) -.0131(11) -.0113(11)
C10 .0578(15) .0496(14) .079(2) -.0165(12) -.0208(13) .0097(13)
C11 .0412(12) .0585(14) .0586(14) -.0029(10) -.0071(10) .0196(12)
C12 .0453(12) .0535(13) .0527(13) .0036(10) .0032(10) .0024(10)
C13 .0461(12) .0403(11) .0499(12) -.0060(9) -.0009(9) -.0021(9)
C14 .0458(12) .0414(11) .0494(12) .0050(9) .0073(9) .0016(9)
C15 .0555(13) .0516(13) .0477(12) -.0058(10) .0009(10) .0152(10)
C16 .0615(15) .068(2) .0455(12) .0149(12) .0143(11) .0018(11)
C17 .0667(15) .0514(13) .0473(12) .0160(11) .0168(11) .0123(10)

loop_
_atom_site_label
_atom_site_fract_x
_atom_site_fract_y
_atom_site_fract_z
_atom_site_U_iso_or_equiv
_atom_site_thermal_displace_type
_atom_site_occupancy
_atom_site_type_symbol
Cl .28605(6) .0993(2) .80797(3) .0860(4) Uani 1 Cl
N1 -.2563(2) -.2510(4) .90802(7) .0503(5) Uani 1 N
H1 -.2654(2) -.3807(4) .92640(7) .060 Uiso 1 H
N2 -.5466(2) -.5073(3) .91749(7) .0395(4) Uani 1 N
N3 -.6789(2) -.5191(4) .98519(8) .0576(6) Uani 1 N
C1 -.3186(2) -.2252(4) .85855(8) .0384(5) Uani 1 C
C2 -.4086(2) -.3892(4) .84283(8) .0398(5) Uani 1 C
C3 -.4647(2) -.3657(4) .79163(9) .0469(5) Uani 1 C
H3 -.5231(2) -.4765(4) .78118(9) .056 Uiso 1 H
C4 -.4371(2) -.1848(4) .75574(9) .0495(6) Uani 1 C
H4 -.4759(2) -.1732(4) .72158(9) .059 Uiso 1 H
C5 -.3507(2) -.0211(4) .77138(9) .0450(5) Uani 1 C
H5 -.3317(2) .1037(4) .74780(9) .054 Uiso 1 H
C6 -.2919(2) -.0408(4) .82206(8) .0411(5) Uani 1 C
H6 -.2335(2) .0710(4) .83191(8) .049 Uiso 1 H
C7 -.1767(2) -.0698(5) .93023(9) .0516(6) Uani 1 C
H7A -.1599(2) -.1070(5) .96867(9) .062 Uiso 1 H
H7B -.2192(2) .0814(5) .92924(9) .062 Uiso 1 H
C8 -.0575(2) -.0393(4) .90109(8) .0424(5) Uani 1 C
C9 .0120(2) .1625(4) .91161(11) .0572(6) Uani 1 C
H9 -.0138(2) .2717(4) .93783(11) .069 Uiso 1 H
C10 .1182(2) .2044(5) .88397(12) .0623(7) Uani 1 C
H10 .1634(2) .3407(5) .89132(12) .075 Uiso 1 H
C11 .1563(2) .0423(4) .84552(10) .0528(6) Uani 1 C
C12 .0917(2) -.1624(4) .83515(10) .0505(6) Uani 1 C
H12 .1191(2) -.2732(4) .80966(10) .061 Uiso 1 H
C13 -.0150(2) -.2008(4) .86333(9) .0455(5) Uani 1 C
H13 -.0588(2) -.3393(4) .85650(9) .055 Uiso 1 H
C14 -.4499(2) -.5860(4) .88051(9) .0455(5) Uani 1 C
H14A -.4789(2) -.7187(4) .85838(9) .055 Uiso 1 H
H14B -.3816(2) -.6415(4) .90252(9) .055 Uiso 1 H
C15 -.5903(2) -.6300(4) .96056(9) .0516(6) Uani 1 C
H15 -.5607(2) -.7777(4) .97168(9) .062 Uiso 1 H
C16 -.6937(2) -.3154(5) .95599(10) .0584(7) Uani 1 C
H16 -.7511(2) -.1992(5) .96340(10) .070 Uiso 1 H
C17 -.6131(2) -.3046(4) .91452(10) .0550(6) Uani 1 C
H17 -.6050(2) -.1822(4) .88897(10) .066 Uiso 1 H

loop_
_atom_type_symbol
_atom_type_description
_atom_type_scat_dispersion_real
_atom_type_scat_dispersion_imag
_atom_type_scat_source
C C 0.0181 0.0091 'International Tables Vol C Tables 4.2.6.8 and 6.1.1.4'
H H 0.0000 0.0000 'International Tables Vol C Tables 4.2.6.8 and 6.1.1.4'
Cl Cl 0.3639 0.7018 'International Tables Vol C Tables 4.2.6.8 and 6.1.1.4'
N N 0.0311 0.0180 'International Tables Vol C Tables 4.2.6.8 and 6.1.1.4'

loop_
_geom_angle_atom_site_label_1
_geom_angle_atom_site_label_2
_geom_angle_atom_site_label_3
_geom_angle
_geom_angle_publ_flag
C1 N1 C7 122.9(2) yes
C15 N2 C17 105.7(2) yes
C15 N2 C14 126.1(2) yes
C17 N2 C14 128.1(2) yes
C15 N3 C16 104.4(2) yes
N1 C1 C6 121.3(2) yes
N1 C1 C2 120.7(2) yes
C6 C1 C2 118.0(2) no
C3 C2 C1 119.2(2) no
C3 C2 C14 118.4(2) yes
C1 C2 C14 122.4(2) yes
C4 C3 C2 122.4(2) no
C5 C4 C3 118.6(2) no
C4 C5 C6 120.5(2) no
C5 C6 C1 121.3(2) no
N1 C7 C8 115.9(2) yes
C13 C8 C9 117.8(2) no
C13 C8 C7 122.9(2) yes
C9 C8 C7 119.3(2) yes
C10 C9 C8 121.5(2) no
C11 C10 C9 119.2(2) no
C12 C11 C10 121.0(2) no
C12 C11 Cl 119.3(2) yes
C10 C11 Cl 119.7(2) yes
C11 C12 C13 118.9(2) no
C8 C13 C12 121.6(2) no
N2 C14 C2 112.1(2) yes
N3 C15 N2 112.8(2) yes
C17 C16 N3 110.5(2) yes
C16 C17 N2 106.5(2) yes

loop_
_geom_bond_atom_site_label_1
_geom_bond_atom_site_label_2
_geom_bond_distance
_geom_bond_publ_flag
Cl C11 1.739(3) yes
N1 C1 1.382(3) yes
N1 C7 1.445(3) yes
N2 C15 1.345(3) yes
N2 C17 1.357(3) yes
N2 C14 1.473(3) yes
N3 C15 1.311(3) yes
N3 C16 1.354(3) yes
C1 C6 1.395(3) no
C1 C2 1.406(3) no
C2 C3 1.386(3) no
C2 C14 1.507(3) yes
C3 C4 1.374(3) no
C4 C5 1.375(3) no
C5 C6 1.387(3) no
C7 C8 1.514(3) yes
C8 C13 1.375(3) no
C8 C9 1.390(3) no
C9 C10 1.381(4) no
C10 C11 1.372(4) no
C11 C12 1.375(4) no
C12 C13 1.388(3) no
C16 C17 1.353(3) yes

loop_
_geom_torsion_atom_site_label_1
_geom_torsion_atom_site_label_2
_geom_torsion_atom_site_label_3
_geom_torsion_atom_site_label_4
_geom_torsion
_geom_torsion_publ_flag
C7 N1 C1 C6 11.7(3) yes
C7 N1 C1 C2 -170.2(2) yes
N1 C1 C2 C3 -176.5(2) no
C6 C1 C2 C3 1.7(3) no
N1 C1 C2 C14 5.7(3) yes
C6 C1 C2 C14 -176.2(2) no
C1 C2 C3 C4 -1.2(3) no
C14 C2 C3 C4 176.8(2) no
C2 C3 C4 C5 -0.1(3) no
C3 C4 C5 C6 0.9(3) no
C4 C5 C6 C1 -0.3(3) no
N1 C1 C6 C5 177.2(2) no
C2 C1 C6 C5 -1.0(3) no
C1 N1 C7 C8 -72.6(3) yes
N1 C7 C8 C13 -12.7(3) no
N1 C7 C8 C9 165.9(2) yes
C13 C8 C9 C10 2.0(3) no
C7 C8 C9 C10 -176.6(2) no
C8 C9 C10 C11 -0.4(4) no
C9 C10 C11 C12 -1.4(4) no
C9 C10 C11 Cl 176.9(2) yes
C10 C11 C12 C13 1.5(3) no
Cl C11 C12 C13 -176.8(2) no
C9 C8 C13 C12 -1.9(3) no
C7 C8 C13 C12 176.7(2) no
C11 C12 C13 C8 0.2(3) no
C15 N2 C14 C2 -170.2(2) no
C17 N2 C14 C2 12.6(3) yes
C3 C2 C14 N2 -91.1(2) no
C1 C2 C14 N2 86.7(2) yes
C16 N3 C15 N2 0.6(3) no
C17 N2 C15 N3 -0.4(3) no
C14 N2 C15 N3 -178.1(2) no
C15 N3 C16 C17 -0.6(3) no
N3 C16 C17 N2 0.4(3) no
C15 N2 C17 C16 0.0(3) no
C14 N2 C17 C16 177.6(2) no

loop_
_cod_related_entry_id
_cod_related_entry_database
_cod_related_entry_code
1 ChemSpider 110956
